data_4515034
loop_
_publ_author_name
'Tolley, Lewis C.'
'Strydom, Ian'
'Louw, Wynand J.'
'Fernandes, Manuel A.'
'Bezuidenhout, Daniela I.'
'Guisado-Barrios, Gregorio'

_publ_section_title
;
 Diverse Coordination Modes of Bidentate COC and Tridentate CNC Ligands
 Comprising 1,2,3-Triazol-5-ylidenes
;
_journal_issue 4
_journal_name_full 'ACS Omega'
_journal_page_first 6360
_journal_paper_doi 10.1021/acsomega.9b00514
_journal_volume 4
_journal_year 2019
_chemical_formula_moiety 'C54 H75 N7, 2(F6 P), C2 H3 N'
_chemical_formula_sum 'C56 H78 F12 N8 P2'
_chemical_formula_weight 1153.20
_space_group_crystal_system triclinic
_space_group_IT_number 2
_space_group_name_Hall '-P 1'
_space_group_name_H-M_alt 'P -1'
_symmetry_space_group_name_Hall '-P 1'
_symmetry_space_group_name_H-M 'P -1'
_atom_sites_solution_hydrogens mixed
_atom_sites_solution_primary dual
_audit_creation_date 2018-10-15
_audit_creation_method
;
Olex2 1.2
(compiled 2018.05.29 svn.r3508 for OlexSys, GUI svn.r5506)
;
_cell_angle_alpha 81.3850(10)
_cell_angle_beta 89.2810(10)
_cell_angle_gamma 65.5350(10)
_cell_formula_units_Z 2
_cell_length_a 11.0352(2)
_cell_length_b 12.3798(2)
_cell_length_c 24.3690(4)
_cell_measurement_reflns_used 7889
_cell_measurement_temperature 173(2)
_cell_measurement_theta_max 28.04
_cell_measurement_theta_min 2.29
_cell_volume 2991.51(9)
_computing_molecular_graphics 'Olex2 (Dolomanov et al., 2009)'
_computing_publication_material 'Olex2 (Dolomanov et al., 2009)'
_computing_structure_refinement 'ShelXL (Sheldrick, 2015)'
_computing_structure_solution 'ShelXT (Sheldrick, 2015)'
_diffrn_ambient_temperature 173.15
_diffrn_measured_fraction_theta_full 1.000
_diffrn_measured_fraction_theta_max 0.998
_diffrn_measurement_device_type 'Bruker APEX-II CCD'
_diffrn_measurement_method '\f and \w scans'
_diffrn_radiation_type MoK\a
_diffrn_radiation_wavelength 0.71073
_diffrn_reflns_av_R_equivalents 0.0415
_diffrn_reflns_av_unetI/netI 0.0280
_diffrn_reflns_Laue_measured_fraction_full 1.000
_diffrn_reflns_Laue_measured_fraction_max 0.998
_diffrn_reflns_limit_h_max 14
_diffrn_reflns_limit_h_min -14
_diffrn_reflns_limit_k_max 16
_diffrn_reflns_limit_k_min -16
_diffrn_reflns_limit_l_max 32
_diffrn_reflns_limit_l_min -32
_diffrn_reflns_number 122057
_diffrn_reflns_point_group_measured_fraction_full 1.000
_diffrn_reflns_point_group_measured_fraction_max 0.998
_diffrn_reflns_theta_full 25.242
_diffrn_reflns_theta_max 28.355
_diffrn_reflns_theta_min 1.693
_diffrn_standards_number 0
_exptl_absorpt_coefficient_mu 0.153
_exptl_absorpt_correction_T_max 0.8621
_exptl_absorpt_correction_T_min 0.8259
_exptl_absorpt_correction_type multi-scan
_exptl_absorpt_process_details
;
SADABS-2016/2 (Bruker,2016/2) was used for absorption correction.
wR2(int) was 0.0493 before and 0.0460 after correction.
The Ratio of minimum to maximum transmission is 0.9580.
The \l/2 correction factor is Not present.
;
_exptl_crystal_colour colourless
_exptl_crystal_colour_primary colourless
_exptl_crystal_density_diffrn 1.280
_exptl_crystal_description block
_exptl_crystal_F_000 1216
_exptl_crystal_size_max 0.411
_exptl_crystal_size_mid 0.394
_exptl_crystal_size_min 0.21
_refine_diff_density_max 0.285
_refine_diff_density_min -0.413
_refine_diff_density_rms 0.045
_refine_ls_extinction_method none
_refine_ls_goodness_of_fit_ref 1.056
_refine_ls_hydrogen_treatment mixed
_refine_ls_matrix_type full
_refine_ls_number_parameters 825
_refine_ls_number_reflns 14937
_refine_ls_number_restraints 296
_refine_ls_restrained_S_all 1.071
_refine_ls_R_factor_all 0.0642
_refine_ls_R_factor_gt 0.0443
_refine_ls_shift/su_max 0.001
_refine_ls_shift/su_mean 0.000
_refine_ls_structure_factor_coef Fsqd
_refine_ls_weighting_details 'w=1/[\s^2^(Fo^2^)+(0.0587P)^2^+0.6447P] where P=(Fo^2^+2Fc^2^)/3'
_refine_ls_weighting_scheme calc
_refine_ls_wR_factor_gt 0.1131
_refine_ls_wR_factor_ref 0.1226
_reflns_Friedel_coverage 0.000
_reflns_number_gt 10948
_reflns_number_total 14937
_reflns_threshold_expression 'I > 2\s(I)'
_cod_data_source_file ao9b00514_si_002.cif
_cod_data_source_block Ligand_[H2(CHNC)](PF6)2_18m_db17_lct141_0s
_cod_database_code 4515034
_publcif_datablock.id {ad6fb3d9-2e07-41b6-bf6e-de4bd51c96ae}

_shelx_shelxl_version_number 2018/3
_shelx_space_group_comment
;
The symmetry employed for this shelxl refinement is uniquely defined
by the following loop, which should always be used as a source of
symmetry information in preference to the above space-group names.
They are only intended as comments.
;
_shelx_estimated_absorpt_t_max 0.969
_shelx_estimated_absorpt_t_min 0.940
_olex2_refinement_description
;
1. Fixed Uiso
 At 1.2 times of:
  All C(H) groups, All C(H,H) groups
 At 1.5 times of:
  All C(H,H,H) groups
2. Restrained distances
 F1-P1 \\sim F1A-P1
 with sigma of 0.01
 F2-P1 \\sim F2A-P1
 with sigma of 0.01
 F3-P1 \\sim F3A-P1
 with sigma of 0.01
 F4-P1 \\sim F4A-P1
 with sigma of 0.01
 F1-F2 \\sim F2-F3 \\sim F3-F4 \\sim F4-F1 \\sim F1A-F2A \\sim F2A-F3A \\sim
F3A-F4A \\sim F4A-F1A
 with sigma of 0.01
3. Rigid body (RIGU) restrains
 F1, F2, F3, F4, F5, F6, P1
 with sigma for 1-2 distances of 0.004 and sigma for 1-3 distances of 0.004
 F5, F6, P1, F1A, F2A, F3A, F4A
 with sigma for 1-2 distances of 0.004 and sigma for 1-3 distances of 0.004
 F7, F8, F9, F10, F11, F12, P2
 with sigma for 1-2 distances of 0.002 and sigma for 1-3 distances of 0.002
 F7A, F8A, F9A, F10A, F11A, F12A, P2A
 with sigma for 1-2 distances of 0.002 and sigma for 1-3 distances of 0.002
4. Same fragment restrains
{F7, F8, F9, F10, F11, F12, P2} sigma for 1-2: 0.01, 1-3: 0.04
as
{F7A, F8A, F9A, F10A, F11A, F12A, P2A}
5. Others
 Sof(F1A)=Sof(F2A)=Sof(F3A)=Sof(F4A)=1-FVAR(1)
 Sof(F1)=Sof(F2)=Sof(F3)=Sof(F4)=FVAR(1)
 Sof(F7A)=Sof(F8A)=Sof(F9A)=Sof(F10A)=Sof(F11A)=Sof(F12A)=Sof(P2A)=1-FVAR(2)
 Sof(F7)=Sof(F8)=Sof(F9)=Sof(F10)=Sof(F11)=Sof(F12)=Sof(P2)=FVAR(2)
6.a Ternary CH refined with riding coordinates:
 C13(H13), C16(H16), C25(H25), C28(H28), C37(H37), C40(H40), C49(H49), C52(H52)
6.b Secondary CH2 refined with riding coordinates:
 C3(H3A,H3B), C4(H4A,H4B)
6.c Aromatic/amide H refined with riding coordinates:
 C1(H1), C6(H6), C9(H9), C10(H10), C11(H11), C21(H21), C22(H22), C23(H23),
 C33(H33), C34(H34), C35(H35), C45(H45), C46(H46), C47(H47)
6.d Idealised Me refined as rotating group:
 C14(H14A,H14B,H14C), C15(H15A,H15B,H15C), C17(H17A,H17B,H17C), C18(H18A,H18B,
 H18C), C26(H26A,H26B,H26C), C27(H27A,H27B,H27C), C29(H29A,H29B,H29C), C30(H30A,
 H30B,H30C), C38(H38A,H38B,H38C), C39(H39A,H39B,H39C), C41(H41A,H41B,H41C),
 C42(H42A,H42B,H42C), C50(H50A,H50B,H50C), C51(H51A,H51B,H51C), C53(H53A,H53B,
 H53C), C54(H54A,H54B,H54C), C56(H56A,H56B,H56C)
;
_olex2_submission_special_instructions 'No special instructions were received'

loop_
_space_group_symop_operation_xyz
'x, y, z'
'-x, -y, -z'

loop_
_atom_site_label
_atom_site_type_symbol
_atom_site_fract_x
_atom_site_fract_y
_atom_site_fract_z
_atom_site_U_iso_or_equiv
_atom_site_adp_type
_atom_site_occupancy
_atom_site_site_symmetry_order
_atom_site_calc_flag
_atom_site_refinement_flags_posn
_atom_site_refinement_flags_adp
_atom_site_refinement_flags_occupancy
_atom_site_disorder_assembly
_atom_site_disorder_group
C1 C 0.74641(13) 0.32105(11) 0.85093(5) 0.0234(3) Uani 1 1 d . . . . .
H1 H 0.796512 0.248268 0.837204 0.028 Uiso 1 1 calc R . . . .
C2 C 0.66339(12) 0.42866(11) 0.82071(5) 0.0219(3) Uani 1 1 d . . . . .
C3 C 0.62001(14) 0.46552(12) 0.76058(5) 0.0259(3) Uani 1 1 d . . . . .
H3A H 0.524710 0.481958 0.755718 0.031 Uiso 1 1 calc R . . . .
H3B H 0.630470 0.540062 0.746007 0.031 Uiso 1 1 calc R . . . .
C4 C 0.65210(13) 0.39408(12) 0.67171(5) 0.0238(3) Uani 1 1 d . . . . .
H4A H 0.553415 0.429210 0.669622 0.029 Uiso 1 1 calc R . . . .
H4B H 0.684246 0.317235 0.656943 0.029 Uiso 1 1 calc R . . . .
C5 C 0.69797(12) 0.47824(11) 0.63621(5) 0.0210(2) Uani 1 1 d . . . . .
C6 C 0.62919(13) 0.59145(12) 0.60787(5) 0.0237(3) Uani 1 1 d . . . . .
H6 H 0.536036 0.639266 0.607696 0.028 Uiso 1 1 calc R . . . .
C7 C 0.52447(13) 0.63019(11) 0.84801(5) 0.0241(3) Uani 1 1 d . . . . .
C8 C 0.57953(14) 0.71420(12) 0.83870(6) 0.0284(3) Uani 1 1 d . . . . .
C9 C 0.48906(16) 0.83446(13) 0.82635(7) 0.0373(3) Uani 1 1 d . . . . .
H9 H 0.521332 0.895184 0.819499 0.045 Uiso 1 1 calc R . . . .
C10 C 0.35356(16) 0.86655(13) 0.82392(7) 0.0413(4) Uani 1 1 d . . . . .
H10 H 0.293848 0.948964 0.815069 0.050 Uiso 1 1 calc R . . . .
C11 C 0.30342(15) 0.78051(14) 0.83420(7) 0.0379(3) Uani 1 1 d . . . . .
H11 H 0.209647 0.804795 0.832726 0.045 Uiso 1 1 calc R . . . .
C12 C 0.38799(14) 0.65875(12) 0.84667(6) 0.0295(3) Uani 1 1 d . . . . .
C13 C 0.72878(15) 0.67999(13) 0.84214(7) 0.0346(3) Uani 1 1 d . . . . .
H13 H 0.775874 0.590309 0.849765 0.042 Uiso 1 1 calc R . . . .
C14 C 0.77567(19) 0.72383(18) 0.78764(8) 0.0517(5) Uani 1 1 d . . . . .
H14A H 0.751304 0.691544 0.757319 0.078 Uiso 1 1 calc GR . . . .
H14B H 0.872723 0.696255 0.790562 0.078 Uiso 1 1 calc GR . . . .
H14C H 0.733128 0.811863 0.780007 0.078 Uiso 1 1 calc GR . . . .
C15 C 0.76697(19) 0.7292(2) 0.88942(8) 0.0560(5) Uani 1 1 d . . . . .
H15A H 0.720760 0.817089 0.883073 0.084 Uiso 1 1 calc GR . . . .
H15B H 0.863547 0.705053 0.891017 0.084 Uiso 1 1 calc GR . . . .
H15C H 0.741238 0.697083 0.924639 0.084 Uiso 1 1 calc GR . . . .
C16 C 0.33321(15) 0.56433(14) 0.86018(7) 0.0373(3) Uani 1 1 d . . . . .
H16 H 0.407732 0.484379 0.857920 0.045 Uiso 1 1 calc R . . . .
C17 C 0.2218(2) 0.5819(2) 0.81913(11) 0.0781(7) Uani 1 1 d . . . . .
H17A H 0.143440 0.655478 0.823199 0.117 Uiso 1 1 calc GR . . . .
H17B H 0.198590 0.512908 0.826496 0.117 Uiso 1 1 calc GR . . . .
H17C H 0.251439 0.588497 0.781191 0.117 Uiso 1 1 calc GR . . . .
C18 C 0.2889(3) 0.5614(2) 0.91952(9) 0.0683(6) Uani 1 1 d . . . . .
H18A H 0.363315 0.548380 0.945047 0.102 Uiso 1 1 calc GR . . . .
H18B H 0.260559 0.495903 0.928881 0.102 Uiso 1 1 calc GR . . . .
H18C H 0.214232 0.638102 0.922882 0.102 Uiso 1 1 calc GR . . . .
C19 C 0.81100(14) 0.25290(11) 0.95352(5) 0.0254(3) Uani 1 1 d . . . . .
C20 C 0.94139(14) 0.23408(12) 0.96683(6) 0.0288(3) Uani 1 1 d . . . . .
C21 C 1.00106(16) 0.15581(13) 1.01602(6) 0.0362(3) Uani 1 1 d . . . . .
H21 H 1.089588 0.140481 1.027216 0.043 Uiso 1 1 calc R . . . .
C22 C 0.93344(17) 0.10051(14) 1.04855(6) 0.0402(4) Uani 1 1 d . . . . .
H22 H 0.975416 0.048589 1.082129 0.048 Uiso 1 1 calc R . . . .
C23 C 0.80575(17) 0.11962(13) 1.03296(6) 0.0382(4) Uani 1 1 d . . . . .
H23 H 0.761570 0.079639 1.055772 0.046 Uiso 1 1 calc R . . . .
C24 C 0.73984(15) 0.19651(12) 0.98434(6) 0.0311(3) Uani 1 1 d . . . . .
C25 C 1.01429(15) 0.29683(14) 0.93125(6) 0.0349(3) Uani 1 1 d . . . . .
H25 H 0.964377 0.329753 0.894220 0.042 Uiso 1 1 calc R . . . .
C26 C 1.15583(19) 0.2128(2) 0.92124(10) 0.0674(6) Uani 1 1 d . . . . .
H26A H 1.208279 0.180608 0.956739 0.101 Uiso 1 1 calc GR . . . .
H26B H 1.196066 0.257119 0.896374 0.101 Uiso 1 1 calc GR . . . .
H26C H 1.154574 0.146481 0.904145 0.101 Uiso 1 1 calc GR . . . .
C27 C 1.0105(3) 0.4030(2) 0.95688(10) 0.0674(6) Uani 1 1 d . . . . .
H27A H 0.918005 0.454935 0.963089 0.101 Uiso 1 1 calc GR . . . .
H27B H 1.048284 0.448877 0.931613 0.101 Uiso 1 1 calc GR . . . .
H27C H 1.062864 0.373433 0.992424 0.101 Uiso 1 1 calc GR . . . .
C28 C 0.60123(16) 0.21345(14) 0.96642(7) 0.0386(4) Uani 1 1 d . . . . .
H28 H 0.572779 0.272831 0.931257 0.046 Uiso 1 1 calc R . . . .
C29 C 0.6031(3) 0.0959(2) 0.95370(13) 0.0882(9) Uani 1 1 d . . . . .
H29A H 0.670347 0.064187 0.926755 0.132 Uiso 1 1 calc GR . . . .
H29B H 0.515153 0.110589 0.938147 0.132 Uiso 1 1 calc GR . . . .
H29C H 0.624836 0.037500 0.988018 0.132 Uiso 1 1 calc GR . . . .
C30 C 0.5014(2) 0.2645(3) 1.00915(10) 0.0900(9) Uani 1 1 d . . . . .
H30A H 0.525940 0.207439 1.043985 0.135 Uiso 1 1 calc GR . . . .
H30B H 0.412245 0.278415 0.995389 0.135 Uiso 1 1 calc GR . . . .
H30C H 0.501310 0.340677 1.015765 0.135 Uiso 1 1 calc GR . . . .
C31 C 0.94383(12) 0.33638(11) 0.63991(5) 0.0223(3) Uani 1 1 d . . . . .
C32 C 1.02026(13) 0.32715(12) 0.68709(5) 0.0244(3) Uani 1 1 d . . . . .
C33 C 1.13207(14) 0.21879(13) 0.70146(6) 0.0312(3) Uani 1 1 d . . . . .
H33 H 1.188107 0.207930 0.732975 0.037 Uiso 1 1 calc R . . . .
C34 C 1.16250(14) 0.12695(13) 0.67046(6) 0.0346(3) Uani 1 1 d . . . . .
H34 H 1.238909 0.053686 0.681110 0.042 Uiso 1 1 calc R . . . .
C35 C 1.08359(14) 0.14006(12) 0.62431(6) 0.0321(3) Uani 1 1 d . . . . .
H35 H 1.106322 0.075513 0.603770 0.039 Uiso 1 1 calc R . . . .
C36 C 0.97090(13) 0.24658(12) 0.60726(6) 0.0255(3) Uani 1 1 d . . . . .
C37 C 0.98738(13) 0.42956(13) 0.71998(6) 0.0277(3) Uani 1 1 d . . . . .
H37 H 0.889592 0.481425 0.714003 0.033 Uiso 1 1 calc R . . . .
C38 C 1.06152(17) 0.50675(14) 0.69886(7) 0.0374(3) Uani 1 1 d . . . . .
H38A H 1.157843 0.458038 0.704533 0.056 Uiso 1 1 calc GR . . . .
H38B H 1.035807 0.574602 0.719367 0.056 Uiso 1 1 calc GR . . . .
H38C H 1.038439 0.537103 0.659156 0.056 Uiso 1 1 calc GR . . . .
C39 C 1.01803(17) 0.38475(15) 0.78218(6) 0.0382(3) Uani 1 1 d . . . . .
H39A H 0.978597 0.327845 0.794209 0.057 Uiso 1 1 calc GR . . . .
H39B H 0.980376 0.453032 0.802448 0.057 Uiso 1 1 calc GR . . . .
H39C H 1.114829 0.344551 0.789843 0.057 Uiso 1 1 calc GR . . . .
C40 C 0.88880(14) 0.26383(13) 0.55447(6) 0.0304(3) Uani 1 1 d . . . . .
H40 H 0.800453 0.332720 0.556099 0.036 Uiso 1 1 calc R . . . .
C41 C 0.8628(2) 0.15375(16) 0.54882(9) 0.0534(5) Uani 1 1 d . . . . .
H41A H 0.947436 0.085859 0.544807 0.080 Uiso 1 1 calc GR . . . .
H41B H 0.803209 0.171911 0.515976 0.080 Uiso 1 1 calc GR . . . .
H41C H 0.821099 0.132950 0.582056 0.080 Uiso 1 1 calc GR . . . .
C42 C 0.95649(18) 0.29795(18) 0.50389(7) 0.0489(4) Uani 1 1 d . . . . .
H42A H 0.970063 0.369665 0.508207 0.073 Uiso 1 1 calc GR . . . .
H42B H 0.899902 0.314747 0.470221 0.073 Uiso 1 1 calc GR . . . .
H42C H 1.042873 0.231297 0.500816 0.073 Uiso 1 1 calc GR . . . .
C43 C 0.69667(12) 0.73204(11) 0.54223(5) 0.0240(3) Uani 1 1 d . . . . .
C44 C 0.67042(13) 0.73380(12) 0.48603(6) 0.0275(3) Uani 1 1 d . . . . .
C45 C 0.65134(14) 0.83939(13) 0.45052(6) 0.0346(3) Uani 1 1 d . . . . .
H45 H 0.633095 0.845413 0.411917 0.042 Uiso 1 1 calc R . . . .
C46 C 0.65842(15) 0.93537(13) 0.47036(7) 0.0382(4) Uani 1 1 d . . . . .
H46 H 0.646305 1.005987 0.445209 0.046 Uiso 1 1 calc R . . . .
C47 C 0.68290(15) 0.93002(13) 0.52632(7) 0.0353(3) Uani 1 1 d . . . . .
H47 H 0.686583 0.997433 0.539155 0.042 Uiso 1 1 calc R . . . .
C48 C 0.70237(13) 0.82727(12) 0.56445(6) 0.0282(3) Uani 1 1 d . . . . .
C49 C 0.65974(15) 0.62930(14) 0.46436(6) 0.0337(3) Uani 1 1 d . . . . .
H49 H 0.701598 0.556712 0.493552 0.040 Uiso 1 1 calc R . . . .
C50 C 0.5133(2) 0.6529(2) 0.45537(9) 0.0611(5) Uani 1 1 d . . . . .
H50A H 0.468265 0.668411 0.490126 0.092 Uiso 1 1 calc GR . . . .
H50B H 0.508041 0.582383 0.443814 0.092 Uiso 1 1 calc GR . . . .
H50C H 0.469878 0.722932 0.426424 0.092 Uiso 1 1 calc GR . . . .
C51 C 0.7342(2) 0.60135(19) 0.41162(8) 0.0591(5) Uani 1 1 d . . . . .
H51A H 0.691139 0.668674 0.381376 0.089 Uiso 1 1 calc GR . . . .
H51B H 0.732718 0.528273 0.401428 0.089 Uiso 1 1 calc GR . . . .
H51C H 0.826826 0.589116 0.418101 0.089 Uiso 1 1 calc GR . . . .
C52 C 0.72868(14) 0.82218(13) 0.62579(6) 0.0325(3) Uani 1 1 d . . . . .
H52 H 0.736756 0.742488 0.645609 0.039 Uiso 1 1 calc R . . . .
C53 C 0.6136(2) 0.9197(2) 0.64917(8) 0.0691(7) Uani 1 1 d . . . . .
H53A H 0.600814 0.998700 0.629053 0.104 Uiso 1 1 calc GR . . . .
H53B H 0.633777 0.915439 0.688694 0.104 Uiso 1 1 calc GR . . . .
H53C H 0.531960 0.907852 0.644838 0.104 Uiso 1 1 calc GR . . . .
C54 C 0.8601(2) 0.8309(2) 0.63550(9) 0.0609(5) Uani 1 1 d . . . . .
H54A H 0.931387 0.769099 0.618644 0.091 Uiso 1 1 calc GR . . . .
H54B H 0.881011 0.818704 0.675534 0.091 Uiso 1 1 calc GR . . . .
H54C H 0.852572 0.910565 0.618571 0.091 Uiso 1 1 calc GR . . . .
N1 N 0.74260(11) 0.33941(9) 0.90435(4) 0.0227(2) Uani 1 1 d . . . . .
N2 N 0.66332(11) 0.45119(9) 0.91042(4) 0.0235(2) Uani 1 1 d . . . . .
N3 N 0.61608(10) 0.50392(9) 0.85890(4) 0.0215(2) Uani 1 1 d . . . . .
N4 N 0.82764(10) 0.44900(9) 0.62317(4) 0.0204(2) Uani 1 1 d . . . . .
N5 N 0.84246(10) 0.53598(9) 0.58882(4) 0.0223(2) Uani 1 1 d . . . . .
N6 N 0.72003(10) 0.62206(9) 0.58008(4) 0.0220(2) Uani 1 1 d . . . . .
N7 N 0.70021(11) 0.37008(10) 0.72996(4) 0.0231(2) Uani 1 1 d . . . . .
H7 H 0.6934(17) 0.3057(16) 0.7435(7) 0.038(5) Uiso 1 1 d . . . . .
C55 C 0.95946(19) 0.04095(16) 0.78153(8) 0.0506(5) Uani 1 1 d . . . . .
C56 C 0.9320(2) -0.0015(3) 0.73312(10) 0.0813(8) Uani 1 1 d . . . . .
H56A H 0.921706 0.057865 0.699980 0.122 Uiso 1 1 calc GR . . . .
H56B H 0.849512 -0.013046 0.737479 0.122 Uiso 1 1 calc GR . . . .
H56C H 1.005987 -0.078043 0.729051 0.122 Uiso 1 1 calc GR . . . .
N8 N 0.9807(2) 0.07443(15) 0.81955(7) 0.0663(5) Uani 1 1 d . . . . .
F1 F 0.3194(2) 0.6857(3) 0.59267(12) 0.0721(10) Uani 0.700(7) 1 d D U P A 1
F2 F 0.3525(3) 0.8272(3) 0.62526(14) 0.0674(9) Uani 0.700(7) 1 d D U P A 1
F3 F 0.2115(3) 0.8300(3) 0.69172(11) 0.0882(12) Uani 0.700(7) 1 d D U P A 1
F4 F 0.1803(3) 0.6840(2) 0.6586(2) 0.1042(16) Uani 0.700(7) 1 d D U P A 1
F5 F 0.38874(10) 0.65909(10) 0.68075(5) 0.0627(3) Uani 1 1 d . U . . .
F6 F 0.14052(11) 0.85801(10) 0.60568(6) 0.0695(3) Uani 1 1 d . U . . .
P1 P 0.26302(4) 0.75839(3) 0.64380(2) 0.03550(10) Uani 1 1 d D U . . .
F1A F 0.3485(6) 0.7951(9) 0.6010(4) 0.127(5) Uani 0.300(7) 1 d D U P A 2
F2A F 0.2680(13) 0.8541(7) 0.6799(5) 0.136(4) Uani 0.300(7) 1 d D U P A 2
F3A F 0.1733(6) 0.7290(10) 0.6900(4) 0.108(4) Uani 0.300(7) 1 d D U P A 2
F4A F 0.2546(17) 0.6689(6) 0.6115(4) 0.158(6) Uani 0.300(7) 1 d D U P A 2
F7 F 0.6072(3) 0.1740(2) 0.72750(10) 0.0720(7) Uani 0.764(6) 1 d D U P B 1
F8 F 0.5605(3) 0.2381(3) 0.80977(11) 0.0725(7) Uani 0.764(6) 1 d D U P B 1
F9 F 0.4076(4) 0.1610(4) 0.82009(18) 0.0960(12) Uani 0.764(6) 1 d D U P B 1
F10 F 0.4506(2) 0.1007(3) 0.73887(14) 0.0712(7) Uani 0.764(6) 1 d D U P B 1
F11 F 0.4002(3) 0.2923(2) 0.74378(16) 0.0907(11) Uani 0.764(6) 1 d D U P B 1
F12 F 0.6161(2) 0.04347(17) 0.80245(16) 0.0907(10) Uani 0.764(6) 1 d D U P B 1
P2 P 0.50515(18) 0.16847(15) 0.77444(8) 0.0425(3) Uani 0.764(6) 1 d D U P B 1
F7A F 0.506(2) 0.0812(11) 0.7494(5) 0.143(5) Uani 0.236(6) 1 d D U P B 2
F8A F 0.6520(7) 0.1525(6) 0.7735(9) 0.171(7) Uani 0.236(6) 1 d D U P B 2
F9A F 0.5153(16) 0.2574(10) 0.8285(6) 0.121(4) Uani 0.236(6) 1 d D U P B 2
F10A F 0.3631(8) 0.2039(14) 0.8062(6) 0.098(3) Uani 0.236(6) 1 d D U P B 2
F11A F 0.4542(12) 0.2880(10) 0.7401(5) 0.094(3) Uani 0.236(6) 1 d D U P B 2
F12A F 0.5562(11) 0.0678(7) 0.8367(5) 0.100(3) Uani 0.236(6) 1 d D U P B 2
P2A P 0.5066(7) 0.1753(6) 0.7873(4) 0.0612(17) Uani 0.236(6) 1 d D U P B 2

loop_
_atom_site_aniso_label
_atom_site_aniso_U_11
_atom_site_aniso_U_22
_atom_site_aniso_U_33
_atom_site_aniso_U_23
_atom_site_aniso_U_13
_atom_site_aniso_U_12
C1 0.0278(6) 0.0236(6) 0.0192(6) -0.0044(5) 0.0020(5) -0.0109(5)
C2 0.0243(6) 0.0235(6) 0.0195(6) -0.0047(5) 0.0032(5) -0.0112(5)
C3 0.0292(7) 0.0253(6) 0.0191(6) -0.0025(5) -0.0005(5) -0.0077(5)
C4 0.0273(6) 0.0290(6) 0.0186(6) -0.0047(5) 0.0029(5) -0.0149(5)
C5 0.0212(6) 0.0273(6) 0.0161(6) -0.0061(5) 0.0020(5) -0.0106(5)
C6 0.0210(6) 0.0292(6) 0.0201(6) -0.0042(5) 0.0032(5) -0.0094(5)
C7 0.0286(6) 0.0199(6) 0.0206(6) -0.0030(5) 0.0006(5) -0.0070(5)
C8 0.0327(7) 0.0254(6) 0.0253(7) -0.0012(5) 0.0035(6) -0.0115(6)
C9 0.0439(9) 0.0234(7) 0.0420(9) 0.0002(6) 0.0042(7) -0.0132(6)
C10 0.0414(9) 0.0246(7) 0.0446(9) -0.0003(6) -0.0014(7) -0.0023(6)
C11 0.0277(7) 0.0354(8) 0.0424(9) -0.0061(7) -0.0019(6) -0.0051(6)
C12 0.0279(7) 0.0301(7) 0.0295(7) -0.0072(6) 0.0006(6) -0.0102(6)
C13 0.0332(8) 0.0295(7) 0.0423(9) -0.0021(6) 0.0080(6) -0.0156(6)
C14 0.0526(11) 0.0575(11) 0.0487(11) -0.0056(9) 0.0182(9) -0.0280(9)
C15 0.0433(10) 0.0798(14) 0.0517(11) -0.0170(10) 0.0029(8) -0.0300(10)
C16 0.0296(7) 0.0379(8) 0.0495(9) -0.0136(7) 0.0036(7) -0.0168(6)
C17 0.0720(15) 0.0949(18) 0.0894(17) -0.0029(14) -0.0244(13) -0.0596(14)
C18 0.0986(17) 0.0748(14) 0.0605(13) -0.0158(11) 0.0254(12) -0.0637(14)
C19 0.0346(7) 0.0207(6) 0.0162(6) -0.0017(5) -0.0003(5) -0.0073(5)
C20 0.0355(7) 0.0249(6) 0.0219(7) -0.0040(5) -0.0020(6) -0.0083(6)
C21 0.0404(8) 0.0331(7) 0.0258(7) -0.0023(6) -0.0064(6) -0.0067(6)
C22 0.0550(10) 0.0310(7) 0.0209(7) 0.0033(6) -0.0043(7) -0.0067(7)
C23 0.0542(10) 0.0311(7) 0.0246(7) 0.0013(6) 0.0079(7) -0.0155(7)
C24 0.0405(8) 0.0267(7) 0.0238(7) -0.0041(5) 0.0060(6) -0.0119(6)
C25 0.0358(8) 0.0382(8) 0.0300(8) 0.0017(6) -0.0066(6) -0.0168(6)
C26 0.0440(11) 0.0652(13) 0.0720(14) 0.0135(11) 0.0130(10) -0.0104(9)
C27 0.0908(16) 0.0635(13) 0.0716(14) -0.0161(11) 0.0074(12) -0.0537(13)
C28 0.0426(9) 0.0410(8) 0.0330(8) 0.0027(7) 0.0057(7) -0.0209(7)
C29 0.0822(17) 0.0578(13) 0.132(2) -0.0018(14) -0.0337(16) -0.0400(13)
C30 0.0472(12) 0.156(3) 0.0554(14) -0.0260(15) 0.0181(10) -0.0289(15)
C31 0.0199(6) 0.0222(6) 0.0218(6) 0.0011(5) 0.0015(5) -0.0075(5)
C32 0.0231(6) 0.0284(6) 0.0213(6) -0.0008(5) 0.0015(5) -0.0114(5)
C33 0.0258(7) 0.0346(7) 0.0281(7) 0.0009(6) -0.0035(6) -0.0093(6)
C34 0.0271(7) 0.0277(7) 0.0389(8) 0.0008(6) -0.0018(6) -0.0033(6)
C35 0.0311(7) 0.0252(7) 0.0360(8) -0.0061(6) 0.0026(6) -0.0074(6)
C36 0.0249(6) 0.0258(6) 0.0254(7) -0.0033(5) 0.0025(5) -0.0104(5)
C37 0.0248(6) 0.0352(7) 0.0235(7) -0.0061(5) 0.0005(5) -0.0122(6)
C38 0.0468(9) 0.0389(8) 0.0336(8) -0.0095(6) 0.0071(7) -0.0236(7)
C39 0.0446(9) 0.0507(9) 0.0244(7) -0.0063(7) 0.0029(6) -0.0248(8)
C40 0.0287(7) 0.0316(7) 0.0292(7) -0.0107(6) -0.0006(6) -0.0089(6)
C41 0.0599(11) 0.0426(9) 0.0617(12) -0.0139(9) -0.0151(9) -0.0230(9)
C42 0.0428(9) 0.0700(12) 0.0272(8) -0.0045(8) 0.0009(7) -0.0182(9)
C43 0.0192(6) 0.0232(6) 0.0239(7) 0.0026(5) 0.0020(5) -0.0053(5)
C44 0.0216(6) 0.0311(7) 0.0246(7) 0.0003(5) 0.0027(5) -0.0075(5)
C45 0.0303(7) 0.0364(8) 0.0263(7) 0.0059(6) 0.0019(6) -0.0068(6)
C46 0.0335(8) 0.0297(7) 0.0394(9) 0.0096(6) 0.0049(6) -0.0066(6)
C47 0.0330(8) 0.0250(7) 0.0434(9) -0.0013(6) 0.0038(6) -0.0093(6)
C48 0.0217(6) 0.0266(6) 0.0318(7) -0.0020(6) 0.0022(5) -0.0066(5)
C49 0.0390(8) 0.0402(8) 0.0221(7) -0.0033(6) 0.0006(6) -0.0172(7)
C50 0.0510(11) 0.0786(14) 0.0643(13) -0.0186(11) -0.0052(10) -0.0348(11)
C51 0.0843(15) 0.0591(12) 0.0428(10) -0.0214(9) 0.0264(10) -0.0350(11)
C52 0.0332(7) 0.0283(7) 0.0333(8) -0.0045(6) -0.0033(6) -0.0101(6)
C53 0.0573(12) 0.0761(14) 0.0415(11) -0.0239(10) -0.0058(9) 0.0092(10)
C54 0.0560(12) 0.0732(13) 0.0588(12) 0.0065(10) -0.0192(10) -0.0370(11)
N1 0.0271(5) 0.0210(5) 0.0192(5) -0.0018(4) 0.0014(4) -0.0097(4)
N2 0.0282(6) 0.0216(5) 0.0194(5) -0.0019(4) 0.0011(4) -0.0097(4)
N3 0.0248(5) 0.0219(5) 0.0180(5) -0.0025(4) 0.0017(4) -0.0100(4)
N4 0.0211(5) 0.0225(5) 0.0176(5) -0.0027(4) 0.0015(4) -0.0093(4)
N5 0.0204(5) 0.0238(5) 0.0201(5) -0.0011(4) 0.0010(4) -0.0075(4)
N6 0.0202(5) 0.0236(5) 0.0195(5) -0.0022(4) 0.0014(4) -0.0069(4)
N7 0.0280(6) 0.0234(5) 0.0181(5) -0.0017(4) 0.0023(4) -0.0114(4)
C55 0.0497(10) 0.0402(9) 0.0428(10) -0.0047(8) 0.0122(8) -0.0006(8)
C56 0.0617(14) 0.120(2) 0.0721(16) -0.0474(15) 0.0211(12) -0.0378(15)
N8 0.0839(13) 0.0445(9) 0.0445(10) -0.0048(8) 0.0052(9) -0.0019(8)
F1 0.0396(11) 0.0827(19) 0.0795(16) -0.0417(14) -0.0081(9) -0.0015(10)
F2 0.0619(13) 0.0606(12) 0.091(2) 0.0163(13) -0.0078(13) -0.0454(11)
F3 0.0693(18) 0.090(2) 0.0584(13) -0.0292(13) 0.0150(12) 0.0188(14)
F4 0.0422(12) 0.0539(15) 0.211(5) 0.019(2) 0.020(2) -0.0279(11)
F5 0.0394(6) 0.0578(6) 0.0561(7) 0.0183(5) 0.0053(5) 0.0049(5)
F6 0.0407(6) 0.0526(6) 0.0933(9) 0.0121(6) -0.0162(6) -0.0051(5)
P1 0.02537(18) 0.02558(18) 0.0492(2) 0.00085(16) 0.00548(16) -0.00675(14)
F1A 0.039(3) 0.135(7) 0.107(7) 0.095(5) 0.029(4) 0.023(3)
F2A 0.155(10) 0.060(3) 0.183(9) -0.049(5) -0.067(7) -0.023(5)
F3A 0.051(3) 0.103(7) 0.119(6) 0.053(5) 0.028(4) -0.007(4)
F4A 0.292(16) 0.053(3) 0.132(8) -0.025(4) -0.071(8) -0.069(7)
F7 0.0852(14) 0.0622(12) 0.0914(15) -0.0233(10) 0.0318(11) -0.0502(11)
F8 0.1067(18) 0.0923(18) 0.0594(13) -0.0073(10) -0.0027(11) -0.0832(16)
F9 0.100(2) 0.120(3) 0.114(3) -0.047(2) 0.054(2) -0.082(2)
F10 0.0526(11) 0.0699(13) 0.1077(18) -0.0367(12) 0.0003(10) -0.0343(9)
F11 0.0810(19) 0.0417(10) 0.119(2) -0.0100(11) -0.0313(16) 0.0044(11)
F12 0.0607(13) 0.0489(10) 0.148(3) 0.0348(12) -0.0270(14) -0.0248(9)
P2 0.0347(5) 0.0305(5) 0.0653(7) -0.0034(4) -0.0039(4) -0.0179(4)
F7A 0.281(15) 0.103(7) 0.110(7) -0.066(6) 0.103(8) -0.130(10)
F8A 0.048(3) 0.053(4) 0.375(18) 0.022(6) 0.080(6) -0.006(3)
F9A 0.175(10) 0.068(4) 0.124(8) -0.012(5) -0.065(6) -0.054(6)
F10A 0.052(3) 0.159(10) 0.089(6) -0.023(5) 0.018(4) -0.049(4)
F11A 0.101(7) 0.101(5) 0.089(5) 0.017(4) -0.005(5) -0.063(5)
F12A 0.097(6) 0.069(4) 0.147(7) 0.020(4) -0.026(5) -0.059(4)
P2A 0.052(2) 0.051(2) 0.096(4) -0.0221(18) 0.018(2) -0.0333(16)

loop_
_atom_type_symbol
_atom_type_description
_atom_type_scat_dispersion_real
_atom_type_scat_dispersion_imag
_atom_type_scat_source
C C 0.0033 0.0016 'International Tables Vol C Tables 4.2.6.8 and 6.1.1.4'
H H 0.0000 0.0000 'International Tables Vol C Tables 4.2.6.8 and 6.1.1.4'
F F 0.0171 0.0103 'International Tables Vol C Tables 4.2.6.8 and 6.1.1.4'
N N 0.0061 0.0033 'International Tables Vol C Tables 4.2.6.8 and 6.1.1.4'
P P 0.1023 0.0942 'International Tables Vol C Tables 4.2.6.8 and 6.1.1.4'

loop_
_geom_angle_atom_site_label_1
_geom_angle_atom_site_label_2
_geom_angle_atom_site_label_3
_geom_angle
C2 C1 H1 127.0
N1 C1 H1 127.0
N1 C1 C2 105.92(11)
C1 C2 C3 132.14(12)
N3 C2 C1 104.63(11)
N3 C2 C3 123.15(11)
C2 C3 H3A 109.7
C2 C3 H3B 109.7
H3A C3 H3B 108.2
N7 C3 C2 109.64(10)
N7 C3 H3A 109.7
N7 C3 H3B 109.7
H4A C4 H4B 107.8
C5 C4 H4A 109.1
C5 C4 H4B 109.1
N7 C4 H4A 109.1
N7 C4 H4B 109.1
N7 C4 C5 112.45(11)
C6 C5 C4 131.50(12)
C6 C5 N4 104.53(11)
N4 C5 C4 123.88(11)
C5 C6 H6 126.9
N6 C6 C5 106.29(11)
N6 C6 H6 126.9
C8 C7 N3 117.47(12)
C12 C7 C8 124.77(12)
C12 C7 N3 117.75(12)
C7 C8 C13 123.33(12)
C9 C8 C7 116.11(13)
C9 C8 C13 120.56(13)
C8 C9 H9 119.5
C10 C9 C8 121.02(14)
C10 C9 H9 119.5
C9 C10 H10 119.5
C9 C10 C11 120.90(14)
C11 C10 H10 119.5
C10 C11 H11 119.4
C10 C11 C12 121.13(14)
C12 C11 H11 119.4
C7 C12 C16 122.65(12)
C11 C12 C7 116.05(13)
C11 C12 C16 121.26(13)
C8 C13 H13 108.1
C8 C13 C14 111.62(14)
C14 C13 H13 108.1
C15 C13 C8 111.12(13)
C15 C13 H13 108.1
C15 C13 C14 109.75(14)
C13 C14 H14A 109.5
C13 C14 H14B 109.5
C13 C14 H14C 109.5
H14A C14 H14B 109.5
H14A C14 H14C 109.5
H14B C14 H14C 109.5
C13 C15 H15A 109.5
C13 C15 H15B 109.5
C13 C15 H15C 109.5
H15A C15 H15B 109.5
H15A C15 H15C 109.5
H15B C15 H15C 109.5
C12 C16 H16 107.5
C12 C16 C18 110.05(14)
C17 C16 C12 112.71(15)
C17 C16 H16 107.5
C17 C16 C18 111.41(17)
C18 C16 H16 107.5
C16 C17 H17A 109.5
C16 C17 H17B 109.5
C16 C17 H17C 109.5
H17A C17 H17B 109.5
H17A C17 H17C 109.5
H17B C17 H17C 109.5
C16 C18 H18A 109.5
C16 C18 H18B 109.5
C16 C18 H18C 109.5
H18A C18 H18B 109.5
H18A C18 H18C 109.5
H18B C18 H18C 109.5
C20 C19 C24 124.92(12)
C20 C19 N1 117.72(12)
C24 C19 N1 117.35(12)
C19 C20 C21 116.09(13)
C19 C20 C25 122.52(12)
C21 C20 C25 121.37(14)
C20 C21 H21 119.5
C22 C21 C20 121.02(15)
C22 C21 H21 119.5
C21 C22 H22 119.6
C23 C22 C21 120.78(14)
C23 C22 H22 119.6
C22 C23 H23 119.3
C22 C23 C24 121.41(14)
C24 C23 H23 119.3
C19 C24 C28 123.22(13)
C23 C24 C19 115.74(14)
C23 C24 C28 121.03(13)
C20 C25 H25 107.4
C20 C25 C26 113.11(13)
C20 C25 C27 109.71(14)
C26 C25 H25 107.4
C26 C25 C27 111.56(17)
C27 C25 H25 107.4
C25 C26 H26A 109.5
C25 C26 H26B 109.5
C25 C26 H26C 109.5
H26A C26 H26B 109.5
H26A C26 H26C 109.5
H26B C26 H26C 109.5
C25 C27 H27A 109.5
C25 C27 H27B 109.5
C25 C27 H27C 109.5
H27A C27 H27B 109.5
H27A C27 H27C 109.5
H27B C27 H27C 109.5
C24 C28 H28 107.6
C24 C28 C29 110.63(15)
C29 C28 H28 107.6
C30 C28 C24 111.60(15)
C30 C28 H28 107.6
C30 C28 C29 111.5(2)
C28 C29 H29A 109.5
C28 C29 H29B 109.5
C28 C29 H29C 109.5
H29A C29 H29B 109.5
H29A C29 H29C 109.5
H29B C29 H29C 109.5
C28 C30 H30A 109.5
C28 C30 H30B 109.5
C28 C30 H30C 109.5
H30A C30 H30B 109.5
H30A C30 H30C 109.5
H30B C30 H30C 109.5
C32 C31 N4 117.49(11)
C36 C31 C32 125.13(12)
C36 C31 N4 117.38(11)
C31 C32 C37 122.53(11)
C33 C32 C31 116.01(12)
C33 C32 C37 121.44(12)
C32 C33 H33 119.6
C34 C33 C32 120.90(13)
C34 C33 H33 119.6
C33 C34 H34 119.5
C35 C34 C33 121.00(13)
C35 C34 H34 119.5
C34 C35 H35 119.4
C34 C35 C36 121.11(13)
C36 C35 H35 119.4
C31 C36 C35 115.86(12)
C31 C36 C40 122.97(11)
C35 C36 C40 121.10(12)
C32 C37 H37 107.9
C32 C37 C38 110.61(11)
C32 C37 C39 112.04(12)
C38 C37 H37 107.9
C39 C37 H37 107.9
C39 C37 C38 110.45(12)
C37 C38 H38A 109.5
C37 C38 H38B 109.5
C37 C38 H38C 109.5
H38A C38 H38B 109.5
H38A C38 H38C 109.5
H38B C38 H38C 109.5
C37 C39 H39A 109.5
C37 C39 H39B 109.5
C37 C39 H39C 109.5
H39A C39 H39B 109.5
H39A C39 H39C 109.5
H39B C39 H39C 109.5
C36 C40 H40 107.6
C36 C40 C41 112.69(13)
C36 C40 C42 109.83(12)
C41 C40 H40 107.6
C42 C40 H40 107.6
C42 C40 C41 111.21(14)
C40 C41 H41A 109.5
C40 C41 H41B 109.5
C40 C41 H41C 109.5
H41A C41 H41B 109.5
H41A C41 H41C 109.5
H41B C41 H41C 109.5
C40 C42 H42A 109.5
C40 C42 H42B 109.5
C40 C42 H42C 109.5
H42A C42 H42B 109.5
H42A C42 H42C 109.5
H42B C42 H42C 109.5
C44 C43 N6 117.16(12)
C48 C43 C44 125.03(12)
C48 C43 N6 117.80(11)
C43 C44 C49 122.87(12)
C45 C44 C43 115.92(13)
C45 C44 C49 121.19(13)
C44 C45 H45 119.4
C46 C45 C44 121.24(14)
C46 C45 H45 119.4
C45 C46 H46 119.6
C45 C46 C47 120.76(13)
C47 C46 H46 119.6
C46 C47 H47 119.4
C46 C47 C48 121.20(14)
C48 C47 H47 119.4
C43 C48 C47 115.83(13)
C43 C48 C52 123.24(12)
C47 C48 C52 120.93(13)
C44 C49 H49 107.6
C44 C49 C50 110.43(14)
C44 C49 C51 112.37(14)
C50 C49 H49 107.6
C51 C49 H49 107.6
C51 C49 C50 111.08(15)
C49 C50 H50A 109.5
C49 C50 H50B 109.5
C49 C50 H50C 109.5
H50A C50 H50B 109.5
H50A C50 H50C 109.5
H50B C50 H50C 109.5
C49 C51 H51A 109.5
C49 C51 H51B 109.5
C49 C51 H51C 109.5
H51A C51 H51B 109.5
H51A C51 H51C 109.5
H51B C51 H51C 109.5
C48 C52 H52 108.0
C48 C52 C53 111.09(13)
C48 C52 C54 110.14(14)
C53 C52 H52 108.0
C53 C52 C54 111.53(17)
C54 C52 H52 108.0
C52 C53 H53A 109.5
C52 C53 H53B 109.5
C52 C53 H53C 109.5
H53A C53 H53B 109.5
H53A C53 H53C 109.5
H53B C53 H53C 109.5
C52 C54 H54A 109.5
C52 C54 H54B 109.5
C52 C54 H54C 109.5
H54A C54 H54B 109.5
H54A C54 H54C 109.5
H54B C54 H54C 109.5
C1 N1 C19 128.22(11)
N2 N1 C1 112.92(10)
N2 N1 C19 118.84(10)
N1 N2 N3 103.31(10)
C2 N3 C7 126.66(10)
N2 N3 C2 113.23(10)
N2 N3 C7 120.11(10)
C5 N4 C31 128.43(10)
N5 N4 C5 112.76(10)
N5 N4 C31 118.74(10)
N6 N5 N4 103.85(10)
C6 N6 C43 127.93(11)
N5 N6 C6 112.57(10)
N5 N6 C43 119.46(10)
C3 N7 C4 112.46(10)
C3 N7 H7 109.4(12)
C4 N7 H7 104.7(12)
N8 C55 C56 179.8(3)
C55 C56 H56A 109.5
C55 C56 H56B 109.5
C55 C56 H56C 109.5
H56A C56 H56B 109.5
H56A C56 H56C 109.5
H56B C56 H56C 109.5
F2 P1 F1 86.74(13)
F2 P1 F5 87.61(13)
F2 P1 F6 90.99(13)
F3 P1 F1 178.25(16)
F3 P1 F2 91.52(16)
F3 P1 F4 93.04(17)
F3 P1 F5 92.58(13)
F3 P1 F6 88.37(13)
F4 P1 F1 88.70(17)
F4 P1 F2 175.40(18)
F4 P1 F5 91.61(14)
F4 P1 F6 89.71(14)
F5 P1 F1 87.61(11)
F5 P1 F2A 88.2(4)
F6 P1 F1 91.40(11)
F6 P1 F5 178.33(7)
F6 P1 F2A 91.9(4)
F6 P1 F3A 94.7(3)
F1A P1 F5 93.8(3)
F1A P1 F6 84.5(3)
F1A P1 F2A 89.3(3)
F1A P1 F3A 175.8(4)
F3A P1 F5 87.0(3)
F3A P1 F2A 86.6(3)
F4A P1 F5 92.0(4)
F4A P1 F6 87.9(4)
F4A P1 F1A 92.7(3)
F4A P1 F2A 177.9(4)
F4A P1 F3A 91.4(3)
F8 P2 F7 88.97(14)
F9 P2 F7 179.1(2)
F9 P2 F8 91.3(2)
F9 P2 F10 89.2(2)
F9 P2 F11 92.5(2)
F9 P2 F12 90.77(18)
F10 P2 F7 90.49(16)
F10 P2 F8 179.3(2)
F10 P2 F12 89.40(15)
F11 P2 F7 88.33(17)
F11 P2 F8 89.35(19)
F11 P2 F10 90.16(19)
F11 P2 F12 176.7(2)
F12 P2 F7 88.43(16)
F12 P2 F8 91.06(18)
F8A P2A F7A 91.5(8)
F8A P2A F9A 87.2(7)
F8A P2A F10A 174.1(10)
F8A P2A F11A 89.6(6)
F8A P2A F12A 91.5(6)
F9A P2A F7A 174.7(8)
F9A P2A F11A 88.9(7)
F9A P2A F12A 88.2(6)
F10A P2A F7A 94.1(9)
F10A P2A F9A 87.1(9)
F10A P2A F11A 91.5(7)
F10A P2A F12A 87.2(6)
F11A P2A F7A 96.2(8)
F12A P2A F7A 86.8(6)
F12A P2A F11A 176.9(8)

loop_
_geom_bond_atom_site_label_1
_geom_bond_atom_site_label_2
_geom_bond_distance
C1 H1 0.9500
C1 C2 1.3670(17)
C1 N1 1.3518(16)
C2 C3 1.4901(18)
C2 N3 1.3606(16)
C3 H3A 0.9900
C3 H3B 0.9900
C3 N7 1.4553(17)
C4 H4A 0.9900
C4 H4B 0.9900
C4 C5 1.4987(17)
C4 N7 1.4652(16)
C5 C6 1.3636(18)
C5 N4 1.3688(16)
C6 H6 0.9500
C6 N6 1.3521(16)
C7 C8 1.3969(19)
C7 C12 1.3967(19)
C7 N3 1.4525(15)
C8 C9 1.3950(19)
C8 C13 1.521(2)
C9 H9 0.9500
C9 C10 1.379(2)
C10 H10 0.9500
C10 C11 1.381(2)
C11 H11 0.9500
C11 C12 1.393(2)
C12 C16 1.518(2)
C13 H13 1.0000
C13 C14 1.525(2)
C13 C15 1.520(2)
C14 H14A 0.9800
C14 H14B 0.9800
C14 H14C 0.9800
C15 H15A 0.9800
C15 H15B 0.9800
C15 H15C 0.9800
C16 H16 1.0000
C16 C17 1.518(3)
C16 C18 1.521(3)
C17 H17A 0.9800
C17 H17B 0.9800
C17 H17C 0.9800
C18 H18A 0.9800
C18 H18B 0.9800
C18 H18C 0.9800
C19 C20 1.393(2)
C19 C24 1.396(2)
C19 N1 1.4564(16)
C20 C21 1.3975(19)
C20 C25 1.517(2)
C21 H21 0.9500
C21 C22 1.378(2)
C22 H22 0.9500
C22 C23 1.377(2)
C23 H23 0.9500
C23 C24 1.396(2)
C24 C28 1.516(2)
C25 H25 1.0000
C25 C26 1.517(2)
C25 C27 1.523(2)
C26 H26A 0.9800
C26 H26B 0.9800
C26 H26C 0.9800
C27 H27A 0.9800
C27 H27B 0.9800
C27 H27C 0.9800
C28 H28 1.0000
C28 C29 1.524(3)
C28 C30 1.513(3)
C29 H29A 0.9800
C29 H29B 0.9800
C29 H29C 0.9800
C30 H30A 0.9800
C30 H30B 0.9800
C30 H30C 0.9800
C31 C32 1.3969(18)
C31 C36 1.3937(18)
C31 N4 1.4547(15)
C32 C33 1.3942(18)
C32 C37 1.5158(19)
C33 H33 0.9500
C33 C34 1.382(2)
C34 H34 0.9500
C34 C35 1.379(2)
C35 H35 0.9500
C35 C36 1.3959(18)
C36 C40 1.5193(19)
C37 H37 1.0000
C37 C38 1.529(2)
C37 C39 1.525(2)
C38 H38A 0.9800
C38 H38B 0.9800
C38 H38C 0.9800
C39 H39A 0.9800
C39 H39B 0.9800
C39 H39C 0.9800
C40 H40 1.0000
C40 C41 1.529(2)
C40 C42 1.529(2)
C41 H41A 0.9800
C41 H41B 0.9800
C41 H41C 0.9800
C42 H42A 0.9800
C42 H42B 0.9800
C42 H42C 0.9800
C43 C44 1.3985(19)
C43 C48 1.3931(19)
C43 N6 1.4526(16)
C44 C45 1.3926(19)
C44 C49 1.516(2)
C45 H45 0.9500
C45 C46 1.379(2)
C46 H46 0.9500
C46 C47 1.380(2)
C47 H47 0.9500
C47 C48 1.3972(19)
C48 C52 1.513(2)
C49 H49 1.0000
C49 C50 1.531(2)
C49 C51 1.523(2)
C50 H50A 0.9800
C50 H50B 0.9800
C50 H50C 0.9800
C51 H51A 0.9800
C51 H51B 0.9800
C51 H51C 0.9800
C52 H52 1.0000
C52 C53 1.521(2)
C52 C54 1.522(2)
C53 H53A 0.9800
C53 H53B 0.9800
C53 H53C 0.9800
C54 H54A 0.9800
C54 H54B 0.9800
C54 H54C 0.9800
N1 N2 1.3258(14)
N2 N3 1.3280(15)
N4 N5 1.3264(14)
N5 N6 1.3240(14)
N7 H7 0.848(18)
C55 C56 1.445(3)
C55 N8 1.134(3)
C56 H56A 0.9800
C56 H56B 0.9800
C56 H56C 0.9800
F1 P1 1.613(2)
F2 P1 1.574(2)
F3 P1 1.532(2)
F4 P1 1.549(2)
F5 P1 1.5917(10)
F6 P1 1.5872(11)
P1 F1A 1.540(5)
P1 F2A 1.595(6)
P1 F3A 1.589(5)
P1 F4A 1.484(5)
F7 P2 1.609(3)
F8 P2 1.590(2)
F9 P2 1.558(3)
F10 P2 1.571(2)
F11 P2 1.567(2)
F12 P2 1.580(2)
F7A P2A 1.593(8)
F8A P2A 1.552(7)
F9A P2A 1.562(8)
F10A P2A 1.552(8)
F11A P2A 1.573(7)
F12A P2A 1.567(7)

loop_
_geom_torsion_atom_site_label_1
_geom_torsion_atom_site_label_2
_geom_torsion_atom_site_label_3
_geom_torsion_atom_site_label_4
_geom_torsion
C1 C2 C3 N7 -10.6(2)
C1 C2 N3 C7 179.30(12)
C1 C2 N3 N2 -0.04(14)
C1 N1 N2 N3 0.14(14)
C2 C1 N1 C19 178.55(12)
C2 C1 N1 N2 -0.16(15)
C2 C3 N7 C4 172.93(11)
C3 C2 N3 C7 -3.6(2)
C3 C2 N3 N2 177.06(12)
C4 C5 C6 N6 -176.35(12)
C4 C5 N4 C31 -0.20(19)
C4 C5 N4 N5 176.63(11)
C5 C4 N7 C3 80.76(13)
C5 C6 N6 C43 177.56(12)
C5 C6 N6 N5 -0.09(15)
C5 N4 N5 N6 0.21(13)
C6 C5 N4 C31 -177.10(12)
C6 C5 N4 N5 -0.27(14)
C7 C8 C9 C10 0.3(2)
C7 C8 C13 C14 121.78(15)
C7 C8 C13 C15 -115.35(16)
C7 C12 C16 C17 -135.24(18)
C7 C12 C16 C18 99.75(18)
C8 C7 C12 C11 1.0(2)
C8 C7 C12 C16 -176.59(14)
C8 C7 N3 C2 -92.05(16)
C8 C7 N3 N2 87.24(15)
C8 C9 C10 C11 0.6(3)
C9 C8 C13 C14 -58.96(19)
C9 C8 C13 C15 63.92(19)
C9 C10 C11 C12 -0.7(3)
C10 C11 C12 C7 -0.1(2)
C10 C11 C12 C16 177.60(15)
C11 C12 C16 C17 47.3(2)
C11 C12 C16 C18 -77.7(2)
C12 C7 C8 C9 -1.1(2)
C12 C7 C8 C13 178.16(13)
C12 C7 N3 C2 86.90(16)
C12 C7 N3 N2 -93.81(15)
C13 C8 C9 C10 -179.05(15)
C19 C20 C21 C22 0.6(2)
C19 C20 C25 C26 -134.75(16)
C19 C20 C25 C27 99.99(18)
C19 C24 C28 C29 114.66(19)
C19 C24 C28 C30 -120.52(19)
C19 N1 N2 N3 -178.71(11)
C20 C19 C24 C23 2.5(2)
C20 C19 C24 C28 -175.92(13)
C20 C19 N1 C1 85.40(17)
C20 C19 N1 N2 -95.95(14)
C20 C21 C22 C23 1.0(2)
C21 C20 C25 C26 46.9(2)
C21 C20 C25 C27 -78.31(18)
C21 C22 C23 C24 -0.9(2)
C22 C23 C24 C19 -0.8(2)
C22 C23 C24 C28 177.72(14)
C23 C24 C28 C29 -63.7(2)
C23 C24 C28 C30 61.1(2)
C24 C19 C20 C21 -2.5(2)
C24 C19 C20 C25 179.15(13)
C24 C19 N1 C1 -95.66(16)
C24 C19 N1 N2 82.99(15)
C25 C20 C21 C22 179.03(14)
C31 C32 C33 C34 -0.6(2)
C31 C32 C37 C38 -92.03(15)
C31 C32 C37 C39 144.26(13)
C31 C36 C40 C41 -138.86(15)
C31 C36 C40 C42 96.56(16)
C31 N4 N5 N6 177.38(10)
C32 C31 C36 C35 0.3(2)
C32 C31 C36 C40 -176.48(13)
C32 C31 N4 C5 -94.34(15)
C32 C31 N4 N5 89.00(14)
C32 C33 C34 C35 0.3(2)
C33 C32 C37 C38 85.90(16)
C33 C32 C37 C39 -37.81(18)
C33 C34 C35 C36 0.3(2)
C34 C35 C36 C31 -0.6(2)
C34 C35 C36 C40 176.25(14)
C35 C36 C40 C41 44.55(19)
C35 C36 C40 C42 -80.03(17)
C36 C31 C32 C33 0.31(19)
C36 C31 C32 C37 178.35(12)
C36 C31 N4 C5 86.30(16)
C36 C31 N4 N5 -90.36(14)
C37 C32 C33 C34 -178.67(13)
C43 C44 C45 C46 0.1(2)
C43 C44 C49 C50 99.80(17)
C43 C44 C49 C51 -135.56(15)
C43 C48 C52 C53 -120.37(17)
C43 C48 C52 C54 115.55(16)
C44 C43 C48 C47 -1.5(2)
C44 C43 C48 C52 178.87(13)
C44 C43 N6 C6 -89.30(16)
C44 C43 N6 N5 88.20(14)
C44 C45 C46 C47 -0.9(2)
C45 C44 C49 C50 -78.73(18)
C45 C44 C49 C51 45.9(2)
C45 C46 C47 C48 0.6(2)
C46 C47 C48 C43 0.6(2)
C46 C47 C48 C52 -179.78(13)
C47 C48 C52 C53 60.0(2)
C47 C48 C52 C54 -64.05(18)
C48 C43 C44 C45 1.2(2)
C48 C43 C44 C49 -177.41(13)
C48 C43 N6 C6 90.86(16)
C48 C43 N6 N5 -91.64(14)
C49 C44 C45 C46 178.70(13)
N1 C1 C2 C3 -176.61(13)
N1 C1 C2 N3 0.12(14)
N1 C19 C20 C21 176.39(12)
N1 C19 C20 C25 -2.00(19)
N1 C19 C24 C23 -176.33(12)
N1 C19 C24 C28 5.2(2)
N1 N2 N3 C2 -0.06(14)
N1 N2 N3 C7 -179.44(11)
N3 C2 C3 N7 173.16(11)
N3 C7 C8 C9 177.73(12)
N3 C7 C8 C13 -3.0(2)
N3 C7 C12 C11 -177.84(12)
N3 C7 C12 C16 4.5(2)
N4 C5 C6 N6 0.21(14)
N4 C31 C32 C33 -179.00(11)
N4 C31 C32 C37 -0.96(18)
N4 C31 C36 C35 179.58(11)
N4 C31 C36 C40 2.83(18)
N4 N5 N6 C6 -0.07(14)
N4 N5 N6 C43 -177.94(10)
N6 C43 C44 C45 -178.63(11)
N6 C43 C44 C49 2.76(18)
N6 C43 C48 C47 178.31(12)
N6 C43 C48 C52 -1.31(19)
N7 C4 C5 C6 -114.88(15)
N7 C4 C5 N4 69.14(15)

loop_
_publcif_info_datablock.id
_publcif_info_datablock.publ_exptl
_publcif_info_datablock.publ_geom
_publcif_info_datablock.structure
{ad6fb3d9-2e07-41b6-bf6e-de4bd51c96ae} y y y
